data_4336398
loop_
_publ_author_name
'W. Michael Chance'
'Daniel E. Bugaris'
'Athena S. Sefat'
'Hans-Conrad zur Loye'

_publ_contact_author_address
;
Department of Chemistry and Biochemistry
University of South Carolina
Columbia,SC,29208
USA
;
_publ_contact_author_email zurloye@mail.chem.sc.edu
_publ_contact_author_fax 1-803-777-8508
_publ_contact_author_name 'Hans-Conrad zur Loye'
_publ_contact_author_phone 1-803-777-6916
_publ_section_title
;
 Crystal Growth of New Hexahydroxometallates Using a Hydroflux
;
_journal_name_full 'Inorganic Chemistry'
_journal_page_first 11723
_journal_page_last 11733
_journal_paper_doi 10.1021/ic400910g
_journal_volume 52
_journal_year 2013
_chemical_formula_moiety 'Co H6 O6, 2(Sr)'
_chemical_formula_sum 'Co H6 O6 Sr2'
_chemical_formula_weight 336.22
_space_group_IT_number 14
_symmetry_cell_setting monoclinic
_symmetry_space_group_name_Hall '-P 2yn'
_symmetry_space_group_name_H-M 'P 1 21/n 1'
_atom_sites_solution_hydrogens refall
_atom_sites_solution_primary direct
_atom_sites_solution_secondary difmap
_audit_creation_method SHELXL-97
_cell_angle_alpha 90.00
_cell_angle_beta 90.80(3)
_cell_angle_gamma 90.00
_cell_formula_units_Z 2
_cell_length_a 5.7639(12)
_cell_length_b 6.1349(12)
_cell_length_c 8.0971(16)
_cell_measurement_reflns_used 2683
_cell_measurement_temperature 298(2)
_cell_measurement_theta_max 32.12
_cell_measurement_theta_min 4.17
_cell_volume 286.29(10)
_computing_cell_refinement 'SMART version 5.625 (Bruker, 2001)'
_computing_data_collection 'SMART version 5.625 (Bruker, 2001)'
_computing_data_reduction 'SAINT+ version 6.22 (Bruker, 2001)'
_computing_molecular_graphics 'CrystalMaker (Palmer, 2012)'
_computing_publication_material 'SHELXTL-97 (Sheldrick, 2008)'
_computing_structure_refinement 'SHELXL-97 (Sheldrick, 2008)'
_computing_structure_solution 'SHELXS-97 (Sheldrick, 2008)'
_diffrn_ambient_temperature 298(2)
_diffrn_measured_fraction_theta_full 1.000
_diffrn_measured_fraction_theta_max 0.936
_diffrn_measurement_device_type 'Bruker SMART APEX CCD'
_diffrn_measurement_method \w
_diffrn_radiation_monochromator graphite
_diffrn_radiation_source 'fine-focus sealed tube'
_diffrn_radiation_type MoK\a
_diffrn_radiation_wavelength 0.71073
_diffrn_reflns_av_R_equivalents 0.0211
_diffrn_reflns_av_sigmaI/netI 0.0180
_diffrn_reflns_limit_h_max 8
_diffrn_reflns_limit_h_min -8
_diffrn_reflns_limit_k_max 8
_diffrn_reflns_limit_k_min -8
_diffrn_reflns_limit_l_max 12
_diffrn_reflns_limit_l_min -11
_diffrn_reflns_number 4539
_diffrn_reflns_theta_full 25.00
_diffrn_reflns_theta_max 32.12
_diffrn_reflns_theta_min 4.17
_exptl_absorpt_coefficient_mu 21.383
_exptl_absorpt_correction_T_max 0.7464
_exptl_absorpt_correction_T_min 0.6864
_exptl_absorpt_correction_type numerical
_exptl_absorpt_process_details
;
'SADABS version 2008/1 (Sheldrick, 2008)' 
;
_exptl_crystal_colour pink
_exptl_crystal_density_diffrn 3.900
_exptl_crystal_description prism
_exptl_crystal_F_000 314
_exptl_crystal_size_max 0.064
_exptl_crystal_size_mid 0.062
_exptl_crystal_size_min 0.058
_refine_diff_density_max 0.517
_refine_diff_density_min -0.523
_refine_diff_density_rms 0.121
_refine_ls_extinction_coef 0.0414(11)
_refine_ls_extinction_expression Fc^*^=kFc[1+0.001xFc^2^\l^3^/sin(2\q)]^-1/4^
_refine_ls_extinction_method SHELXL
_refine_ls_goodness_of_fit_ref 1.182
_refine_ls_hydrogen_treatment mixed
_refine_ls_matrix_type full
_refine_ls_number_parameters 56
_refine_ls_number_reflns 943
_refine_ls_number_restraints 3
_refine_ls_restrained_S_all 1.189
_refine_ls_R_factor_all 0.0177
_refine_ls_R_factor_gt 0.0160
_refine_ls_shift/su_max 0.001
_refine_ls_shift/su_mean 0.000
_refine_ls_structure_factor_coef Fsqd
_refine_ls_weighting_details 'calc w=1/[\s^2^(Fo^2^)+(0.0071P)^2^+0.3172P] where P=(Fo^2^+2Fc^2^)/3'
_refine_ls_weighting_scheme calc
_refine_ls_wR_factor_gt 0.0314
_refine_ls_wR_factor_ref 0.0328
_reflns_number_gt 913
_reflns_number_total 943
_reflns_threshold_expression >2sigma(I)
_cod_data_source_file ic400910g_si_002_2.cif
_cod_data_source_block Sr2Co(OH)6
_cod_database_code 4336398

loop_
_symmetry_equiv_pos_as_xyz
'x, y, z'
'-x+1/2, y+1/2, -z+1/2'
'-x, -y, -z'
'x-1/2, -y-1/2, z-1/2'

loop_
_atom_site_label
_atom_site_type_symbol
_atom_site_fract_x
_atom_site_fract_y
_atom_site_fract_z
_atom_site_U_iso_or_equiv
_atom_site_adp_type
_atom_site_occupancy
_atom_site_symmetry_multiplicity
_atom_site_calc_flag
_atom_site_refinement_flags
Sr1 Sr 0.46837(3) 0.07568(3) 0.25030(2) 0.01170(7) Uani 1 1 d .
Co1 Co 0.0000 0.0000 0.5000 0.01019(9) Uani 1 2 d S
O1 O 0.1083(3) 0.0305(3) 0.74810(19) 0.0146(3) Uani 1 1 d D
H1 H 0.033(6) -0.056(5) 0.800(4) 0.044(11) Uiso 1 1 d D
O2 O 0.6705(3) 0.2146(3) 0.9476(2) 0.0140(3) Uani 1 1 d D
H2 H 0.794(4) 0.205(6) 0.994(4) 0.040(10) Uiso 1 1 d D
O3 O 0.6876(3) 0.1990(3) 0.5540(2) 0.0148(3) Uani 1 1 d D
H3 H 0.698(6) 0.295(5) 0.486(4) 0.037(10) Uiso 1 1 d D

loop_
_atom_site_aniso_label
_atom_site_aniso_U_11
_atom_site_aniso_U_22
_atom_site_aniso_U_33
_atom_site_aniso_U_23
_atom_site_aniso_U_13
_atom_site_aniso_U_12
Sr1 0.01221(11) 0.01030(10) 0.01259(11) 0.00086(7) 0.00022(6) 0.00001(6)
Co1 0.01110(18) 0.00972(18) 0.00976(17) -0.00044(14) 0.00027(13) -0.00060(13)
O1 0.0155(7) 0.0146(8) 0.0137(7) -0.0001(6) -0.0008(6) 0.0012(6)
O2 0.0135(7) 0.0129(7) 0.0156(7) -0.0023(6) -0.0013(6) 0.0015(6)
O3 0.0168(7) 0.0130(7) 0.0148(7) 0.0036(6) 0.0014(6) -0.0014(6)

loop_
_atom_type_symbol
_atom_type_description
_atom_type_scat_dispersion_real
_atom_type_scat_dispersion_imag
_atom_type_scat_source
O O 0.0106 0.0060 'International Tables Vol C Tables 4.2.6.8 and 6.1.1.4'
H H 0.0000 0.0000 'International Tables Vol C Tables 4.2.6.8 and 6.1.1.4'
Co Co 0.3494 0.9721 'International Tables Vol C Tables 4.2.6.8 and 6.1.1.4'
Sr Sr -1.5307 3.2498 'International Tables Vol C Tables 4.2.6.8 and 6.1.1.4'

loop_
_geom_angle_atom_site_label_1
_geom_angle_atom_site_label_2
_geom_angle_atom_site_label_3
_geom_angle
_geom_angle_site_symmetry_1
_geom_angle_site_symmetry_3
O3 Sr1 O2 79.17(5) 3_656 3_656
O3 Sr1 O1 100.34(6) 3_656 3_656
O2 Sr1 O1 96.86(5) 3_656 3_656
O3 Sr1 O1 139.78(5) 3_656 4_665
O2 Sr1 O1 139.81(5) 3_656 4_665
O1 Sr1 O1 86.49(4) 3_656 4_665
O3 Sr1 O3 120.88(3) 3_656 4_565
O2 Sr1 O3 78.49(5) 3_656 4_565
O1 Sr1 O3 136.18(5) 3_656 4_565
O1 Sr1 O3 72.00(5) 4_665 4_565
O3 Sr1 O2 72.94(5) 3_656 4_565
O2 Sr1 O2 121.09(3) 3_656 4_565
O1 Sr1 O2 138.17(5) 3_656 4_565
O1 Sr1 O2 75.82(5) 4_665 4_565
O3 Sr1 O2 73.53(5) 4_565 4_565
O3 Sr1 O3 77.89(6) 3_656 .
O2 Sr1 O3 150.40(5) 3_656 .
O1 Sr1 O3 69.36(5) 3_656 .
O1 Sr1 O3 67.53(5) 4_665 .
O3 Sr1 O3 129.81(3) 4_565 .
O2 Sr1 O3 68.87(5) 4_565 .
O3 Sr1 O2 154.50(5) 3_656 1_554
O2 Sr1 O2 78.17(5) 3_656 1_554
O1 Sr1 O2 71.09(5) 3_656 1_554
O1 Sr1 O2 65.06(5) 4_665 1_554
O3 Sr1 O2 65.29(5) 4_565 1_554
O2 Sr1 O2 129.64(3) 4_565 1_554
O3 Sr1 O2 118.64(5) . 1_554
O3 Sr1 Co1 161.22(4) 3_656 2
O2 Sr1 Co1 100.74(4) 3_656 2
O1 Sr1 Co1 98.32(4) 3_656 2
O1 Sr1 Co1 39.52(4) 4_665 2
O3 Sr1 Co1 42.10(4) 4_565 2
O2 Sr1 Co1 91.64(4) 4_565 2
O3 Sr1 Co1 106.99(3) . 2
O2 Sr1 Co1 38.09(3) 1_554 2
O3 Sr1 Co1 40.40(4) 3_656 .
O2 Sr1 Co1 91.93(4) 3_656 .
O1 Sr1 Co1 136.98(4) 3_656 .
O1 Sr1 Co1 112.62(4) 4_665 .
O3 Sr1 Co1 86.84(4) 4_565 .
O2 Sr1 Co1 36.83(3) 4_565 .
O3 Sr1 Co1 82.55(4) . .
O2 Sr1 Co1 151.66(3) 1_554 .
Co1 Sr1 Co1 121.268(12) 2 .
O3 Sr1 Co1 82.53(4) 3_656 1_655
O2 Sr1 Co1 121.04(4) 3_656 1_655
O1 Sr1 Co1 33.58(4) 3_656 1_655
O1 Sr1 Co1 82.08(4) 4_665 1_655
O3 Sr1 Co1 153.56(4) 4_565 1_655
O2 Sr1 Co1 105.53(4) 4_565 1_655
O3 Sr1 Co1 37.19(4) . 1_655
O2 Sr1 Co1 99.36(4) 1_554 1_655
Co1 Sr1 Co1 112.576(13) 2 1_655
Co1 Sr1 Co1 108.408(16) . 1_655
O3 Sr1 Sr1 40.79(4) 3_656 2_545
O2 Sr1 Sr1 41.99(4) 3_656 2_545
O1 Sr1 Sr1 114.43(4) 3_656 2_545
O1 Sr1 Sr1 159.08(4) 4_665 2_545
O3 Sr1 Sr1 91.16(4) 4_565 2_545
O2 Sr1 Sr1 87.73(4) 4_565 2_545
O3 Sr1 Sr1 118.67(4) . 2_545
O2 Sr1 Sr1 119.71(4) 1_554 2_545
Co1 Sr1 Sr1 130.421(18) 2 2_545
Co1 Sr1 Sr1 52.484(9) . 2_545
Co1 Sr1 Sr1 115.268(12) 1_655 2_545
O3 Sr1 H3 93.7(4) 3_656 .
O2 Sr1 H3 163.9(6) 3_656 .
O1 Sr1 H3 70.0(7) 3_656 .
O1 Sr1 H3 51.2(4) 4_665 .
O3 Sr1 H3 117.4(6) 4_565 .
O2 Sr1 H3 69.4(7) 4_565 .
O3 Sr1 H3 16.4(4) . .
O2 Sr1 H3 105.0(5) 1_554 .
Co1 Sr1 H3 90.6(4) 2 .
Co1 Sr1 H3 91.9(6) . .
Co1 Sr1 H3 43.1(7) 1_655 .
Sr1 Sr1 H3 134.2(4) 2_545 .
O2 Co1 O2 180.0 4_565 2_546
O2 Co1 O1 90.86(6) 4_565 3_556
O2 Co1 O1 89.14(6) 2_546 3_556
O2 Co1 O1 89.14(6) 4_565 .
O2 Co1 O1 90.86(6) 2_546 .
O1 Co1 O1 180.0 3_556 .
O2 Co1 O3 92.08(6) 4_565 3_656
O2 Co1 O3 87.92(6) 2_546 3_656
O1 Co1 O3 89.64(6) 3_556 3_656
O1 Co1 O3 90.36(6) . 3_656
O2 Co1 O3 87.92(6) 4_565 1_455
O2 Co1 O3 92.08(6) 2_546 1_455
O1 Co1 O3 90.36(6) 3_556 1_455
O1 Co1 O3 89.64(6) . 1_455
O3 Co1 O3 180.0 3_656 1_455
O2 Co1 Sr1 120.92(5) 4_565 2_545
O2 Co1 Sr1 59.08(5) 2_546 2_545
O1 Co1 Sr1 50.40(4) 3_556 2_545
O1 Co1 Sr1 129.59(4) . 2_545
O3 Co1 Sr1 52.81(4) 3_656 2_545
O3 Co1 Sr1 127.19(4) 1_455 2_545
O2 Co1 Sr1 59.08(5) 4_565 4_566
O2 Co1 Sr1 120.92(5) 2_546 4_566
O1 Co1 Sr1 129.60(4) 3_556 4_566
O1 Co1 Sr1 50.41(4) . 4_566
O3 Co1 Sr1 127.19(4) 3_656 4_566
O3 Co1 Sr1 52.81(4) 1_455 4_566
Sr1 Co1 Sr1 180.000(7) 2_545 4_566
O2 Co1 Sr1 128.33(5) 4_565 3_556
O2 Co1 Sr1 51.67(5) 2_546 3_556
O1 Co1 Sr1 109.01(5) 3_556 3_556
O1 Co1 Sr1 70.99(5) . 3_556
O3 Co1 Sr1 133.49(4) 3_656 3_556
O3 Co1 Sr1 46.51(4) 1_455 3_556
Sr1 Co1 Sr1 107.797(14) 2_545 3_556
Sr1 Co1 Sr1 72.203(14) 4_566 3_556
O2 Co1 Sr1 51.67(5) 4_565 .
O2 Co1 Sr1 128.33(5) 2_546 .
O1 Co1 Sr1 70.99(5) 3_556 .
O1 Co1 Sr1 109.01(5) . .
O3 Co1 Sr1 46.51(4) 3_656 .
O3 Co1 Sr1 133.49(4) 1_455 .
Sr1 Co1 Sr1 72.203(14) 2_545 .
Sr1 Co1 Sr1 107.797(14) 4_566 .
Sr1 Co1 Sr1 180.0 3_556 .
O2 Co1 Sr1 79.85(4) 4_565 3_656
O2 Co1 Sr1 100.15(5) 2_546 3_656
O1 Co1 Sr1 138.39(5) 3_556 3_656
O1 Co1 Sr1 41.61(5) . 3_656
O3 Co1 Sr1 50.80(4) 3_656 3_656
O3 Co1 Sr1 129.20(4) 1_455 3_656
Sr1 Co1 Sr1 100.663(15) 2_545 3_656
Sr1 Co1 Sr1 79.337(15) 4_566 3_656
Sr1 Co1 Sr1 108.408(16) 3_556 3_656
Sr1 Co1 Sr1 71.592(16) . 3_656
O2 Co1 Sr1 100.15(4) 4_565 1_455
O2 Co1 Sr1 79.85(5) 2_546 1_455
O1 Co1 Sr1 41.61(5) 3_556 1_455
O1 Co1 Sr1 138.39(5) . 1_455
O3 Co1 Sr1 129.20(4) 3_656 1_455
O3 Co1 Sr1 50.80(4) 1_455 1_455
Sr1 Co1 Sr1 79.337(15) 2_545 1_455
Sr1 Co1 Sr1 100.663(15) 4_566 1_455
Sr1 Co1 Sr1 71.592(16) 3_556 1_455
Sr1 Co1 Sr1 108.408(16) . 1_455
Sr1 Co1 Sr1 180.0 3_656 1_455
Co1 O1 Sr1 104.82(7) . 3_656
Co1 O1 Sr1 90.07(6) . 4_566
Sr1 O1 Sr1 123.40(7) 3_656 4_566
Co1 O1 H1 107(3) . .
Sr1 O1 H1 111(3) 3_656 .
Sr1 O1 H1 117(3) 4_566 .
Co1 O2 Sr1 125.80(7) 2_556 3_656
Co1 O2 Sr1 91.49(6) 2_556 4_666
Sr1 O2 Sr1 99.21(6) 3_656 4_666
Co1 O2 Sr1 82.83(5) 2_556 1_556
Sr1 O2 Sr1 101.83(5) 3_656 1_556
Sr1 O2 Sr1 157.42(6) 4_666 1_556
Co1 O2 H2 113(3) 2_556 .
Sr1 O2 H2 121(3) 3_656 .
Sr1 O2 H2 75(3) 4_666 .
Sr1 O2 H2 87(3) 1_556 .
Co1 O3 Sr1 93.09(6) 1_655 3_656
Co1 O3 Sr1 85.10(5) 1_655 4_666
Sr1 O3 Sr1 101.22(6) 3_656 4_666
Co1 O3 Sr1 92.01(6) 1_655 .
Sr1 O3 Sr1 102.11(6) 3_656 .
Sr1 O3 Sr1 156.61(7) 4_666 .
Co1 O3 H3 101(2) 1_655 .
Sr1 O3 H3 163(2) 3_656 .
Sr1 O3 H3 89(3) 4_666 .
Sr1 O3 H3 69(3) . .

loop_
_geom_bond_atom_site_label_1
_geom_bond_atom_site_label_2
_geom_bond_distance
_geom_bond_site_symmetry_2
Sr1 O3 2.4898(16) 3_656
Sr1 O2 2.5189(16) 3_656
Sr1 O1 2.5256(17) 3_656
Sr1 O1 2.5472(17) 4_665
Sr1 O3 2.6429(17) 4_565
Sr1 O2 2.6893(17) 4_565
Sr1 O3 2.8512(18) .
Sr1 O2 2.8582(18) 1_554
Sr1 Co1 3.3057(5) 2
Sr1 Co1 3.4269(10) .
Sr1 H3 2.67(4) .
Co1 O2 2.0551(16) 4_565
Co1 O2 2.0551(16) 2_546
Co1 O1 2.1035(16) 3_556
Co1 O1 2.1036(16) .
Co1 O3 2.2242(17) 3_656
Co1 O3 2.2242(17) 1_455
Co1 Sr1 3.3056(5) 2_545
Co1 Sr1 3.3056(5) 4_566
Co1 Sr1 3.4269(10) 3_556
O1 Sr1 2.5256(17) 3_656
O1 Sr1 2.5472(17) 4_566
O1 H1 0.807(18) .
O2 Co1 2.0552(16) 2_556
O2 Sr1 2.5189(16) 3_656
O2 Sr1 2.6893(17) 4_666
O2 Sr1 2.8582(18) 1_556
O2 H2 0.803(18) .
O3 Co1 2.2242(17) 1_655
O3 Sr1 2.4898(16) 3_656
O3 Sr1 2.6429(17) 4_666
O3 H3 0.806(18) .
